data_1546550
loop_
_publ_author_name
'Maragatham, Gunasekaran'
'Selvarani, Sivasamy'
'Rajakumar, Perumal'
'Lakshmi, Srinivasakannan'

_publ_section_title
;
 1,4-Bis(4-bromobutoxy)benzene
;
_journal_coeditor_code HB4156
_journal_issue 7
_journal_name_full IUCrData
_journal_page_first x171004
_journal_paper_doi 10.1107/S2414314617010045
_journal_volume 2
_journal_year 2017
_chemical_formula_iupac 'C14 H20 Br2 O2'
_chemical_formula_moiety 'C14 H20 Br2 O2'
_chemical_formula_sum 'C14 H20 Br2 O2'
_chemical_formula_weight 380.12
_chemical_name_systematic
;
1,4-Bis(4-bromobutoxy)benzene
;
_space_group_crystal_system monoclinic
_space_group_IT_number 14
_space_group_name_Hall '-P 2yn'
_space_group_name_H-M_alt 'P 1 21/n 1'
_symmetry_space_group_name_Hall '-P 2yn'
_symmetry_space_group_name_H-M 'P 1 21/n 1'
_atom_sites_solution_hydrogens geom
_audit_creation_method SHELXL-2014/7
_cell_angle_alpha 90
_cell_angle_beta 95.567(4)
_cell_angle_gamma 90
_cell_formula_units_Z 2
_cell_length_a 9.0845(10)
_cell_length_b 5.3436(5)
_cell_length_c 15.3509(15)
_cell_measurement_reflns_used 3047
_cell_measurement_temperature 296(2)
_cell_measurement_theta_max 24.91
_cell_measurement_theta_min 2.66
_cell_volume 741.68(13)
_computing_cell_refinement
;
SAINT (Bruker, 2004)
;
_computing_data_collection
;
APEX2 (Bruker, 2004)
;
_computing_data_reduction
;
SAINT (Bruker, 2004)
;
_computing_molecular_graphics
;
ORTEP-3 for Windows (Farrugia, 2012) and Mercury (Bruno <i>et al.</i>,
2002)
;
_computing_publication_material
;
publCIF (Westrip, 2010)
;
_computing_structure_refinement
;
SHELXL2014 (Sheldrick, 2015)
;
_computing_structure_solution
;
SIR92 (Altomare <i>et al.</i>,  1993)
;
_diffrn_ambient_temperature 296(2)
_diffrn_measured_fraction_theta_full 1.000
_diffrn_measured_fraction_theta_max 1.000
_diffrn_measurement_device_type 'Bruker Kappa APEXII CCD'
_diffrn_measurement_method '\w and \f scan'
_diffrn_radiation_monochromator graphite
_diffrn_radiation_source 'fine-focus sealed tube'
_diffrn_radiation_type MoK\a
_diffrn_radiation_wavelength 0.71073
_diffrn_reflns_av_R_equivalents 0.0269
_diffrn_reflns_limit_h_max 10
_diffrn_reflns_limit_h_min -10
_diffrn_reflns_limit_k_max 6
_diffrn_reflns_limit_k_min -6
_diffrn_reflns_limit_l_max 18
_diffrn_reflns_limit_l_min -18
_diffrn_reflns_number 7040
_diffrn_reflns_theta_full 25.000
_diffrn_reflns_theta_max 25.000
_diffrn_reflns_theta_min 2.504
_exptl_absorpt_coefficient_mu 5.457
_exptl_absorpt_correction_T_max 0.7449
_exptl_absorpt_correction_T_min 0.5245
_exptl_absorpt_correction_type multi-scan
_exptl_absorpt_process_details
;
(SADABS; Bruker, 2004)
;
_exptl_crystal_colour colourless
_exptl_crystal_density_diffrn 1.702
_exptl_crystal_description block
_exptl_crystal_F_000 380
_exptl_crystal_size_max 0.350
_exptl_crystal_size_mid 0.250
_exptl_crystal_size_min 0.200
_refine_diff_density_max 0.318
_refine_diff_density_min -0.325
_refine_ls_extinction_method none
_refine_ls_goodness_of_fit_ref 1.056
_refine_ls_hydrogen_treatment constr
_refine_ls_matrix_type full
_refine_ls_number_parameters 82
_refine_ls_number_reflns 1310
_refine_ls_number_restraints 0
_refine_ls_restrained_S_all 1.056
_refine_ls_R_factor_all 0.0324
_refine_ls_R_factor_gt 0.0237
_refine_ls_shift/su_max 0.001
_refine_ls_shift/su_mean 0.000
_refine_ls_structure_factor_coef Fsqd
_refine_ls_weighting_details 'w=1/[\s^2^(Fo^2^)+(0.0214P)^2^+0.4039P] where P=(Fo^2^+2Fc^2^)/3'
_refine_ls_weighting_scheme calc
_refine_ls_wR_factor_gt 0.0489
_refine_ls_wR_factor_ref 0.0517
_reflns_number_gt 1126
_reflns_number_total 1310
_reflns_threshold_expression 'I > 2\s(I)'
_cod_data_source_file hb4156sup1.cif
_cod_data_source_block I
_cod_database_code 1546550
_shelx_space_group_comment
;
The symmetry employed for this shelxl refinement is uniquely defined
by the following loop, which should always be used as a source of
symmetry information in preference to the above space-group names.
They are only intended as comments.
;
_shelx_estimated_absorpt_t_min 0.251
_shelx_estimated_absorpt_t_max 0.408

loop_
_space_group_symop_operation_xyz
'x, y, z'
'-x+1/2, y+1/2, -z+1/2'
'-x, -y, -z'
'x-1/2, -y-1/2, z-1/2'

loop_
_atom_site_type_symbol
_atom_site_label
_atom_site_fract_x
_atom_site_fract_y
_atom_site_fract_z
_atom_site_U_iso_or_equiv
_atom_site_adp_type
_atom_site_calc_flag
_atom_site_occupancy
C C1 -0.0397(3) 1.4815(5) -0.34901(18) 0.0487(7) Uani d 1
H H1A -0.1220 1.5707 -0.3277 0.058 Uiso calc 1
H H1B -0.0796 1.3642 -0.3934 0.058 Uiso calc 1
C C2 0.0404(3) 1.3397(4) -0.27508(15) 0.0354(6) Uani d 1
H H2A 0.0812 1.4561 -0.2306 0.043 Uiso calc 1
H H2B 0.1216 1.2472 -0.2962 0.043 Uiso calc 1
C C3 -0.0642(3) 1.1585(4) -0.23511(15) 0.0343(6) Uani d 1
H H3A -0.1431 1.2523 -0.2119 0.041 Uiso calc 1
H H3B -0.1085 1.0478 -0.2804 0.041 Uiso calc 1
C C4 0.0151(3) 1.0047(4) -0.16294(15) 0.0323(5) Uani d 1
H H4A 0.0974 0.9162 -0.1845 0.039 Uiso calc 1
H H4B 0.0532 1.1121 -0.1150 0.039 Uiso calc 1
C C5 -0.0386(3) 0.6709(4) -0.06653(14) 0.0288(5) Uani d 1
C C6 0.1050(3) 0.6624(4) -0.02794(15) 0.0305(5) Uani d 1
H H6 0.1759 0.7708 -0.0464 0.037 Uiso calc 1
C C7 0.1431(3) 0.4919(4) 0.03832(14) 0.0307(5) Uani d 1
H H7 0.2399 0.4864 0.0642 0.037 Uiso calc 1
O O1 -0.08882(18) 0.8306(3) -0.13368(11) 0.0376(4) Uani d 1
Br Br1 0.08821(3) 1.72008(5) -0.40166(2) 0.04831(12) Uani d 1

loop_
_atom_site_aniso_label
_atom_site_aniso_U_11
_atom_site_aniso_U_22
_atom_site_aniso_U_33
_atom_site_aniso_U_12
_atom_site_aniso_U_13
_atom_site_aniso_U_23
C1 0.0408(17) 0.0559(16) 0.0491(16) -0.0108(13) 0.0028(13) 0.0206(13)
C2 0.0386(15) 0.0339(12) 0.0338(13) -0.0018(11) 0.0035(11) 0.0026(10)
C3 0.0347(15) 0.0358(13) 0.0324(13) -0.0015(11) 0.0027(11) 0.0056(10)
C4 0.0335(14) 0.0322(12) 0.0314(12) -0.0024(10) 0.0038(11) 0.0037(10)
C5 0.0323(13) 0.0283(11) 0.0256(12) 0.0017(10) 0.0021(10) 0.0006(9)
C6 0.0274(13) 0.0322(12) 0.0321(12) -0.0037(10) 0.0035(10) 0.0028(10)
C7 0.0248(13) 0.0353(12) 0.0313(12) -0.0012(10) -0.0001(10) 0.0015(10)
O1 0.0323(10) 0.0402(9) 0.0390(9) -0.0043(8) -0.0022(8) 0.0147(8)
Br1 0.0566(2) 0.04394(17) 0.04603(18) -0.00749(13) 0.01338(13) 0.01054(12)

loop_
_atom_type_symbol
_atom_type_description
_atom_type_scat_dispersion_real
_atom_type_scat_dispersion_imag
_atom_type_scat_source
C C 0.0033 0.0016 'International Tables Vol C Tables 4.2.6.8 and 6.1.1.4'
H H 0.0000 0.0000 'International Tables Vol C Tables 4.2.6.8 and 6.1.1.4'
O O 0.0106 0.0060 'International Tables Vol C Tables 4.2.6.8 and 6.1.1.4'
Br Br -0.2901 2.4595 'International Tables Vol C Tables 4.2.6.8 and 6.1.1.4'

loop_
_geom_angle_atom_site_label_1
_geom_angle_atom_site_label_2
_geom_angle_atom_site_label_3
_geom_angle_site_symmetry_1
_geom_angle_site_symmetry_3
_geom_angle
C2 C1 Br1 . . 112.34(19)
C2 C1 H1A . . 109.1
Br1 C1 H1A . . 109.1
C2 C1 H1B . . 109.1
Br1 C1 H1B . . 109.1
H1A C1 H1B . . 107.9
C1 C2 C3 . . 110.6(2)
C1 C2 H2A . . 109.5
C3 C2 H2A . . 109.5
C1 C2 H2B . . 109.5
C3 C2 H2B . . 109.5
H2A C2 H2B . . 108.1
C4 C3 C2 . . 111.7(2)
C4 C3 H3A . . 109.3
C2 C3 H3A . . 109.3
C4 C3 H3B . . 109.3
C2 C3 H3B . . 109.3
H3A C3 H3B . . 107.9
O1 C4 C3 . . 107.66(19)
O1 C4 H4A . . 110.2
C3 C4 H4A . . 110.2
O1 C4 H4B . . 110.2
C3 C4 H4B . . 110.2
H4A C4 H4B . . 108.5
C6 C5 O1 . . 124.8(2)
C6 C5 C7 . 3_565 119.5(2)
O1 C5 C7 . 3_565 115.7(2)
C5 C6 C7 . . 119.7(2)
C5 C6 H6 . . 120.2
C7 C6 H6 . . 120.2
C6 C7 C5 . 3_565 120.8(2)
C6 C7 H7 . . 119.6
C5 C7 H7 3_565 . 119.6
C5 O1 C4 . . 117.18(18)

loop_
_geom_bond_atom_site_label_1
_geom_bond_atom_site_label_2
_geom_bond_site_symmetry_2
_geom_bond_distance
C1 C2 . 1.494(3)
C1 Br1 . 1.952(2)
C1 H1A . 0.9700
C1 H1B . 0.9700
C2 C3 . 1.526(3)
C2 H2A . 0.9700
C2 H2B . 0.9700
C3 C4 . 1.506(3)
C3 H3A . 0.9700
C3 H3B . 0.9700
C4 O1 . 1.428(3)
C4 H4A . 0.9700
C4 H4B . 0.9700
C5 C6 . 1.381(3)
C5 O1 . 1.381(3)
C5 C7 3_565 1.387(3)
C6 C7 . 1.384(3)
C6 H6 . 0.9300
C7 C5 3_565 1.387(3)
C7 H7 . 0.9300

loop_
_geom_hbond_atom_site_label_D
_geom_hbond_atom_site_label_H
_geom_hbond_atom_site_label_A
_geom_hbond_site_symmetry_D
_geom_hbond_site_symmetry_H
_geom_hbond_site_symmetry_A
_geom_hbond_distance_DH
_geom_hbond_distance_HA
_geom_hbond_distance_DA
_geom_hbond_angle_DHA
_geom_hbond_publ_flag
C2 H2B Cg1 1_555 1_555 4_554 0.97 2.84 3.664(3) 144 y

loop_
_geom_torsion_atom_site_label_1
_geom_torsion_atom_site_label_2
_geom_torsion_atom_site_label_3
_geom_torsion_atom_site_label_4
_geom_torsion_site_symmetry_1
_geom_torsion_site_symmetry_4
_geom_torsion
Br1 C1 C2 C3 . . 179.19(17)
C1 C2 C3 C4 . . 177.5(2)
C2 C3 C4 O1 . . -176.29(18)
O1 C5 C6 C7 . . -179.2(2)
C7 C5 C6 C7 3_565 . 0.0(4)
C5 C6 C7 C5 . 3_565 0.0(4)
C6 C5 O1 C4 . . -2.2(3)
C7 C5 O1 C4 3_565 . 178.59(18)
C3 C4 O1 C5 . . -179.55(19)

_cod_database_fobs_code 1546550
